data_1573642
_journal_paper_doi 10.1039/D4DT03036B
_chemical_formula_moiety 'C15 H22 Au O P'
_chemical_formula_sum 'C15 H22 Au O P'
_chemical_formula_weight 446.26
_space_group_crystal_system orthorhombic
_space_group_IT_number 61
_space_group_name_Hall '-P 2ac 2ab'
_space_group_name_H-M_alt 'P b c a'
_atom_sites_solution_hydrogens geom
_atom_sites_solution_primary direct
_audit_creation_date 2023-05-15
_audit_creation_method
;
Olex2 1.5
(compiled 2023.03.06 svn.rbb2c1857 for OlexSys, GUI svn.r6748)
;
_audit_update_record
;
2024-07-24 deposited with the CCDC.	2025-01-09 downloaded from the CCDC.
;
_cell_angle_alpha 90
_cell_angle_beta 90
_cell_angle_gamma 90
_cell_formula_units_Z 8
_cell_length_a 16.8614(15)
_cell_length_b 9.8359(4)
_cell_length_c 16.3043(9)
_cell_measurement_reflns_used 1692
_cell_measurement_temperature 293(2)
_cell_measurement_theta_max 21.2100
_cell_measurement_theta_min 1.8340
_cell_volume 2704.0(3)
_computing_cell_refinement 'CrysAlisPro 1.171.42.49 (Rigaku OD, 2022)'
_computing_data_collection 'CrysAlisPro 1.171.42.49 (Rigaku OD, 2022)'
_computing_data_reduction 'CrysAlisPro 1.171.42.49 (Rigaku OD, 2022)'
_computing_molecular_graphics 'Olex2 1.5 (Dolomanov et al., 2009)'
_computing_publication_material 'Olex2 1.5 (Dolomanov et al., 2009)'
_computing_structure_refinement 'SHELXL 2018/3 (Sheldrick, 2015)'
_computing_structure_solution 'SHELXS  (Sheldrick, 2008)'
_diffrn_ambient_environment 'Diamond Anvil Cell filled with Daphne-7575'
_diffrn_ambient_pressure 2160000
_diffrn_ambient_temperature 293(2)
_diffrn_crystal_treatment 'pressurized rapidly in Daphne-7575 as a hydrostatic medium'
_diffrn_detector 'Hybrid Pixel Array Detector'
_diffrn_detector_area_resol_mean 13.3333
_diffrn_measured_fraction_theta_full 0.823
_diffrn_measured_fraction_theta_max 0.536
_diffrn_measurement_details
;
List of Runs (angles in degrees, time in seconds):

  # Type    Start    End  Width  t~exp~   \w     \q     \k     \f   Frames
#--------------------------------------------------------------------------
  1  \w    -39.00  39.00   0.50    1.00    --    0.00   0.00   0.00  156
;
_diffrn_measurement_device 'abstract diffractometer'
_diffrn_measurement_device_type 'esperanto-CrysAlisPro-abstract goniometer imported esperanto images'
_diffrn_measurement_method '\w scans'
_diffrn_measurement_specimen_support 'Diamond Anvil Cell, effective opening angle 39 deg.'
_diffrn_orient_matrix_type 'CrysAlisPro convention (1999,Acta A55,543-557)'
_diffrn_orient_matrix_UB_11 0.0194154734
_diffrn_orient_matrix_UB_12 -0.0196827703
_diffrn_orient_matrix_UB_13 -0.0094615094
_diffrn_orient_matrix_UB_21 0.0135962643
_diffrn_orient_matrix_UB_22 0.0338631290
_diffrn_orient_matrix_UB_23 0.0040973511
_diffrn_orient_matrix_UB_31 0.0055703933
_diffrn_orient_matrix_UB_32 -0.0142172611
_diffrn_orient_matrix_UB_33 0.0229091662
_diffrn_radiation_monochromator synchrotron
_diffrn_radiation_probe x-ray
_diffrn_radiation_type synchrotron
_diffrn_radiation_wavelength 0.410
_diffrn_reflns_av_R_equivalents 0.1302
_diffrn_reflns_av_unetI/netI 0.2521
_diffrn_reflns_Laue_measured_fraction_full 0.823
_diffrn_reflns_Laue_measured_fraction_max 0.536
_diffrn_reflns_limit_h_max 22
_diffrn_reflns_limit_h_min -20
_diffrn_reflns_limit_k_max 15
_diffrn_reflns_limit_k_min -16
_diffrn_reflns_limit_l_max 22
_diffrn_reflns_limit_l_min -24
_diffrn_reflns_number 9095
_diffrn_reflns_point_group_measured_fraction_full 0.823
_diffrn_reflns_point_group_measured_fraction_max 0.536
_diffrn_reflns_theta_full 14.241
_diffrn_reflns_theta_max 21.703
_diffrn_reflns_theta_min 1.559
_diffrn_source synchrotron
_exptl_absorpt_coefficient_mu 2.672
_exptl_absorpt_correction_T_max 1.00000
_exptl_absorpt_correction_T_min 0.27354
_exptl_absorpt_correction_type multi-scan
_exptl_absorpt_process_details
;
CrysAlisPro 1.171.42.49 (Rigaku Oxford Diffraction, 2022)
Empirical absorption correction using spherical harmonics,
implemented in SCALE3 ABSPACK scaling algorithm.
;
_exptl_crystal_colour colourless
_exptl_crystal_colour_primary colourless
_exptl_crystal_density_diffrn 2.192
_exptl_crystal_description needle
_exptl_crystal_F_000 1712
_exptl_crystal_preparation 'Mounted in a Diamond-Anvil Cell using Daphne-7575 as pressure medium.,Luminescent'
_exptl_crystal_pressure_history 'Pressurized to 2.16 GPa and left to stabilize over ? hours.'
_exptl_crystal_recrystallization_method 'Re-crystallisation from solvent: n-pentane/dichloromethane'
_exptl_crystal_size_max 0.002
_exptl_crystal_size_mid 0.0015
_exptl_crystal_size_min 0.001
_refine_diff_density_max 3.142
_refine_diff_density_min -3.500
_refine_diff_density_rms 0.302
_refine_ls_extinction_method none
_refine_ls_goodness_of_fit_ref 1.045
_refine_ls_hydrogen_treatment constr
_refine_ls_matrix_type full
_refine_ls_number_parameters 167
_refine_ls_number_reflns 4454
_refine_ls_number_restraints 0
_refine_ls_restrained_S_all 1.045
_refine_ls_R_factor_all 0.1884
_refine_ls_R_factor_gt 0.1214
_refine_ls_shift/su_max 0.000
_refine_ls_shift/su_mean 0.000
_refine_ls_structure_factor_coef Fsqd
_refine_ls_weighting_details 'w=1/[\s^2^(Fo^2^)+18.1786P] where P=(Fo^2^+2Fc^2^)/3'
_refine_ls_weighting_scheme calc
_refine_ls_wR_factor_gt 0.3105
_refine_ls_wR_factor_ref 0.3593
_reflns_Friedel_coverage 0.000
_reflns_number_gt 2208
_reflns_number_total 4454
_reflns_threshold_expression 'I > 2\s(I)'
_cod_data_source_file d4dt03036b3.cif
_cod_data_source_block 0010_2p16GPa
_cod_database_code 1573642
_shelx_shelxl_version_number 2018/3
_chemical_oxdiff_formula 'C15 H22 O P Au'
_shelx_space_group_comment
;
The symmetry employed for this shelxl refinement is uniquely defined
by the following loop, which should always be used as a source of
symmetry information in preference to the above space-group names.
They are only intended as comments.
;
_diffrn_orient_matrix_axis[1] matrixX
_diffrn_orient_matrix_axis[2] matrixY
_diffrn_orient_matrix_axis[3] matrixZ
_olex2_refinement_description
;
1. Fixed Uiso
 At 1.2 times of:
  All C(H) groups, All C(H,H) groups
 At 1.5 times of:
  All C(H,H,H) groups
2.a Secondary CH2 refined with riding coordinates:
 C10(H10A,H10B), C12(H12A,H12B), C14(H14A,H14B)
2.b Aromatic/amide H refined with riding coordinates:
 C8(H8), C7(H7), C4(H4), C5(H5)
2.c Idealised Me refined as rotating group:
 C15(H15A,H15B,H15C), C13(H13A,H13B,H13C), C9(H9A,H9B,H9C), C11(H11A,H11B,H11C)
;
_olex2_submission_special_instructions 'No special instructions were received'
_oxdiff_exptl_absorpt_empirical_details
;
Empirical correction (ABSPACK) includes:
- Absorption correction using spherical harmonics
- Frame scaling
;
_oxdiff_exptl_absorpt_empirical_full_max 1.961
_oxdiff_exptl_absorpt_empirical_full_min 0.402

loop_
_space_group_symop_operation_xyz
'x, y, z'
'-x+1/2, -y, z+1/2'
'x+1/2, -y+1/2, -z'
'-x, y+1/2, -z+1/2'
'-x, -y, -z'
'x-1/2, y, -z-1/2'
'-x-1/2, y-1/2, z'
'x, -y-1/2, z-1/2'

loop_
_atom_site_label
_atom_site_type_symbol
_atom_site_fract_x
_atom_site_fract_y
_atom_site_fract_z
_atom_site_U_iso_or_equiv
_atom_site_adp_type
_atom_site_occupancy
_atom_site_site_symmetry_order
_atom_site_calc_flag
_atom_site_refinement_flags_posn
_atom_site_refinement_flags_adp
_atom_site_refinement_flags_occupancy
_atom_site_disorder_assembly
_atom_site_disorder_group
Au1 Au 0.38335(6) 0.87156(6) 0.34338(4) 0.0506(3) Uani 1 1 d . . . . .
P1 P 0.3761(3) 1.0648(4) 0.2671(3) 0.0433(11) Uani 1 1 d . . . . .
O1 O 0.3345(11) 0.0581(12) 0.5550(10) 0.065(4) Uani 1 1 d . . . . .
C6 C 0.3577(12) 0.1796(14) 0.5192(11) 0.042(4) Uani 1 1 d . . . . .
C3 C 0.3756(14) 0.4362(15) 0.4515(11) 0.052(5) Uani 1 1 d . . . . .
C10 C 0.3926(17) 1.0240(17) 0.1607(13) 0.067(8) Uani 1 1 d . . . . .
H10A H 0.359701 1.083010 0.127253 0.080 Uiso 1 1 calc R U . . .
H10B H 0.447471 1.043299 0.147324 0.080 Uiso 1 1 calc R U . . .
C8 C 0.4390(15) 0.3594(13) 0.4761(11) 0.048(5) Uani 1 1 d . . . . .
H8 H 0.489603 0.395442 0.470041 0.058 Uiso 1 1 calc R U . . .
C2 C 0.3883(15) 0.575(2) 0.4214(13) 0.059(6) Uani 1 1 d . . . . .
C12 C 0.2820(18) 1.1530(15) 0.2720(15) 0.073(8) Uani 1 1 d . . . . .
H12A H 0.271246 1.179593 0.328205 0.088 Uiso 1 1 calc R U . . .
H12B H 0.284441 1.234697 0.238815 0.088 Uiso 1 1 calc R U . . .
C7 C 0.4314(12) 0.2302(13) 0.5097(11) 0.045(4) Uani 1 1 d . . . . .
H7 H 0.475745 0.180182 0.525184 0.053 Uiso 1 1 calc R U . . .
C15 C 0.4372(18) 1.3263(16) 0.2497(16) 0.071(7) Uani 1 1 d . . . . .
H15A H 0.430151 1.315149 0.191615 0.106 Uiso 1 1 calc R U . . .
H15B H 0.482352 1.383358 0.259714 0.106 Uiso 1 1 calc R U . . .
H15C H 0.390681 1.367716 0.272690 0.106 Uiso 1 1 calc R U . . .
C14 C 0.4500(14) 1.1926(15) 0.2879(11) 0.048(4) Uani 1 1 d . . . . .
H14A H 0.453087 1.205280 0.346793 0.057 Uiso 1 1 calc R U . . .
H14B H 0.501011 1.158284 0.269777 0.057 Uiso 1 1 calc R U . . .
C4 C 0.2997(15) 0.3857(14) 0.4605(14) 0.056(6) Uani 1 1 d . . . . .
H4 H 0.256083 0.437526 0.444790 0.068 Uiso 1 1 calc R U . . .
C1 C 0.3928(14) 0.6872(19) 0.3959(14) 0.057(5) Uani 1 1 d . . . . .
C13 C 0.2152(13) 1.0609(18) 0.2408(15) 0.062(6) Uani 1 1 d . . . . .
H13A H 0.229180 1.025324 0.187934 0.093 Uiso 1 1 calc R U . . .
H13B H 0.167096 1.112597 0.236417 0.093 Uiso 1 1 calc R U . . .
H13C H 0.207493 0.987187 0.278557 0.093 Uiso 1 1 calc R U . . .
C5 C 0.2891(13) 0.2549(17) 0.4937(12) 0.053(5) Uani 1 1 d . . . . .
H5 H 0.238580 0.217905 0.499029 0.064 Uiso 1 1 calc R U . . .
C9 C 0.3977(14) -0.0313(16) 0.5647(15) 0.056(6) Uani 1 1 d . . . . .
H9A H 0.418582 -0.055313 0.511873 0.085 Uiso 1 1 calc R U . . .
H9B H 0.379781 -0.111890 0.592309 0.085 Uiso 1 1 calc R U . . .
H9C H 0.438502 0.011465 0.596713 0.085 Uiso 1 1 calc R U . . .
C11 C 0.375(2) 0.8805(16) 0.1384(19) 0.099(14) Uani 1 1 d . . . . .
H11A H 0.406713 0.854951 0.091807 0.149 Uiso 1 1 calc R U . . .
H11B H 0.320019 0.871520 0.125076 0.149 Uiso 1 1 calc R U . . .
H11C H 0.387774 0.822389 0.183870 0.149 Uiso 1 1 calc R U . . .

loop_
_atom_site_aniso_label
_atom_site_aniso_U_11
_atom_site_aniso_U_22
_atom_site_aniso_U_33
_atom_site_aniso_U_23
_atom_site_aniso_U_13
_atom_site_aniso_U_12
Au1 0.0665(7) 0.0295(3) 0.0558(5) 0.00651(19) 0.0001(3) -0.0011(3)
P1 0.056(4) 0.0257(15) 0.048(2) 0.0018(13) -0.0028(19) -0.0008(14)
O1 0.060(14) 0.041(6) 0.093(10) 0.015(6) -0.013(9) -0.005(6)
C6 0.035(13) 0.031(6) 0.061(9) -0.004(6) 0.004(8) 0.011(6)
C3 0.074(18) 0.033(7) 0.049(9) 0.008(6) -0.008(8) -0.006(7)
C10 0.10(2) 0.025(7) 0.079(14) 0.009(7) 0.015(12) 0.013(8)
C8 0.062(15) 0.032(7) 0.049(8) 0.010(5) 0.003(9) -0.001(6)
C2 0.056(17) 0.053(10) 0.068(12) -0.023(8) -0.011(10) 0.024(9)
C12 0.11(3) 0.028(7) 0.084(15) -0.006(7) 0.019(15) 0.013(8)
C7 0.037(13) 0.024(6) 0.072(10) 0.006(6) -0.006(8) 0.000(5)
C15 0.09(2) 0.040(8) 0.081(13) -0.003(8) -0.002(14) -0.017(9)
C14 0.046(14) 0.041(7) 0.056(9) 0.000(6) -0.003(8) -0.010(7)
C4 0.066(18) 0.034(7) 0.070(12) 0.004(7) -0.018(11) 0.008(7)
C1 0.050(16) 0.047(9) 0.073(12) 0.025(8) 0.003(10) -0.001(8)
C13 0.029(15) 0.061(10) 0.097(15) -0.022(10) 0.016(11) 0.005(7)
C5 0.039(15) 0.044(8) 0.076(12) -0.002(7) 0.002(9) 0.000(7)
C9 0.051(16) 0.028(7) 0.090(14) 0.000(7) 0.009(11) -0.003(6)
C11 0.17(3) 0.025(7) 0.102(17) -0.009(7) 0.11(2) -0.019(10)

loop_
_atom_type_symbol
_atom_type_description
_atom_type_scat_dispersion_real
_atom_type_scat_dispersion_imag
_atom_type_scat_source
C C -0.0001 0.0005 'International Tables Vol C Tables 4.2.6.8 and 6.1.1.4'
H H 0.0000 0.0000 'International Tables Vol C Tables 4.2.6.8 and 6.1.1.4'
O O 0.0016 0.0018 'International Tables Vol C Tables 4.2.6.8 and 6.1.1.4'
P P 0.0342 0.0304 'International Tables Vol C Tables 4.2.6.8 and 6.1.1.4'
Au Au -0.4672 3.5799 'International Tables Vol C Tables 4.2.6.8 and 6.1.1.4'

loop_
_axis.id
_axis.type
_axis.equipment
_axis.parity
_axis.depends_on
_axis.zero
_axis.vector[1]
_axis.vector[2]
_axis.vector[3]
source . source . . . 1.00000000 0.00000000 0.00000000
omega rotation goniometer -1 . -0.00106000 0.00000000 0.00000000 1.00000000
kappa rotation goniometer -1 omega 0.00000000 -0.76604444 0.00000000 0.64278761
phi rotation goniometer -1 kappa . 0.00000000 0.00000000 1.00000000
theta rotation goniometer -1 . 0.00200000 0.00000000 0.00000000 1.00000000
matrixX general general . phi . 1.00000000 0.00000000 0.00000000
matrixY general general . phi . 0.00000000 1.00000000 0.00000000
matrixZ general general . phi . 0.00000000 0.00000000 1.00000000
dacX translation general . phi . 0.00000000 1.00000000 0.00000000
dacY translation general . phi . -1.00000000 0.00000000 0.00000000
dacZ translation general . phi . 0.00000000 0.00000000 1.00000000

loop_
_geom_angle_atom_site_label_1
_geom_angle_atom_site_label_2
_geom_angle_atom_site_label_3
_geom_angle
_geom_angle_site_symmetry_1
_geom_angle_site_symmetry_3
_geom_angle_publ_flag
C1 Au1 P1 171.9(7) . . ?
C10 P1 Au1 109.4(5) . . ?
C10 P1 C12 106.5(12) . . ?
C10 P1 C14 103.3(10) . . ?
C12 P1 Au1 115.0(8) . . ?
C14 P1 Au1 116.3(6) . . ?
C14 P1 C12 105.3(10) . . ?
C6 O1 C9 112.2(17) . . ?
O1 C6 C5 109.9(17) . . ?
C7 C6 O1 128.8(16) . . ?
C7 C6 C5 121.3(15) . . ?
C8 C3 C2 120(2) . . ?
C8 C3 C4 119.6(15) . . ?
C4 C3 C2 120.3(18) . . ?
P1 C10 H10A 108.6 . . ?
P1 C10 H10B 108.6 . . ?
H10A C10 H10B 107.6 . . ?
C11 C10 P1 114.6(15) . . ?
C11 C10 H10A 108.6 . . ?
C11 C10 H10B 108.6 . . ?
C3 C8 H8 118.4 . . ?
C3 C8 C7 123(2) . . ?
C7 C8 H8 118.4 . . ?
C1 C2 C3 175(2) . . ?
P1 C12 H12A 109.6 . . ?
P1 C12 H12B 109.6 . . ?
H12A C12 H12B 108.1 . . ?
C13 C12 P1 110.3(11) . . ?
C13 C12 H12A 109.6 . . ?
C13 C12 H12B 109.6 . . ?
C6 C7 C8 117.9(17) . . ?
C6 C7 H7 121.1 . . ?
C8 C7 H7 121.1 . . ?
H15A C15 H15B 109.5 . . ?
H15A C15 H15C 109.5 . . ?
H15B C15 H15C 109.5 . . ?
C14 C15 H15A 109.5 . . ?
C14 C15 H15B 109.5 . . ?
C14 C15 H15C 109.5 . . ?
P1 C14 H14A 108.2 . . ?
P1 C14 H14B 108.2 . . ?
C15 C14 P1 116.2(16) . . ?
C15 C14 H14A 108.2 . . ?
C15 C14 H14B 108.2 . . ?
H14A C14 H14B 107.4 . . ?
C3 C4 H4 120.4 . . ?
C3 C4 C5 119.1(18) . . ?
C5 C4 H4 120.4 . . ?
C2 C1 Au1 171(2) . . ?
C12 C13 H13A 109.5 . . ?
C12 C13 H13B 109.5 . . ?
C12 C13 H13C 109.5 . . ?
H13A C13 H13B 109.5 . . ?
H13A C13 H13C 109.5 . . ?
H13B C13 H13C 109.5 . . ?
C6 C5 H5 120.6 . . ?
C4 C5 C6 118.8(19) . . ?
C4 C5 H5 120.6 . . ?
O1 C9 H9A 109.5 . . ?
O1 C9 H9B 109.5 . . ?
O1 C9 H9C 109.5 . . ?
H9A C9 H9B 109.5 . . ?
H9A C9 H9C 109.5 . . ?
H9B C9 H9C 109.5 . . ?
C10 C11 H11A 109.5 . . ?
C10 C11 H11B 109.5 . . ?
C10 C11 H11C 109.5 . . ?
H11A C11 H11B 109.5 . . ?
H11A C11 H11C 109.5 . . ?
H11B C11 H11C 109.5 . . ?

loop_
_geom_bond_atom_site_label_1
_geom_bond_atom_site_label_2
_geom_bond_distance
_geom_bond_site_symmetry_2
_geom_bond_publ_flag
Au1 P1 2.275(4) . ?
Au1 C1 2.011(17) . ?
P1 C10 1.80(2) . ?
P1 C12 1.81(3) . ?
P1 C14 1.803(18) . ?
O1 C6 1.39(2) . ?
O1 C9 1.39(3) . ?
C6 C7 1.35(3) . ?
C6 C5 1.43(3) . ?
C3 C8 1.37(3) . ?
C3 C2 1.47(3) . ?
C3 C4 1.38(3) . ?
C10 H10A 0.9700 . ?
C10 H10B 0.9700 . ?
C10 C11 1.49(3) . ?
C8 H8 0.9300 . ?
C8 C7 1.390(19) . ?
C2 C1 1.18(3) . ?
C12 H12A 0.9700 . ?
C12 H12B 0.9700 . ?
C12 C13 1.53(3) . ?
C7 H7 0.9300 . ?
C15 H15A 0.9600 . ?
C15 H15B 0.9600 . ?
C15 H15C 0.9600 . ?
C15 C14 1.47(2) . ?
C14 H14A 0.9700 . ?
C14 H14B 0.9700 . ?
C4 H4 0.9300 . ?
C4 C5 1.41(2) . ?
C13 H13A 0.9600 . ?
C13 H13B 0.9600 . ?
C13 H13C 0.9600 . ?
C5 H5 0.9300 . ?
C9 H9A 0.9600 . ?
C9 H9B 0.9600 . ?
C9 H9C 0.9600 . ?
C11 H11A 0.9600 . ?
C11 H11B 0.9600 . ?
C11 H11C 0.9600 . ?

loop_
_geom_torsion_atom_site_label_1
_geom_torsion_atom_site_label_2
_geom_torsion_atom_site_label_3
_geom_torsion_atom_site_label_4
_geom_torsion
_geom_torsion_site_symmetry_1
_geom_torsion_site_symmetry_2
_geom_torsion_site_symmetry_3
_geom_torsion_site_symmetry_4
_geom_torsion_publ_flag
Au1 P1 C10 C11 23(3) . . . . ?
Au1 P1 C12 C13 -60.4(18) . . . . ?
Au1 P1 C14 C15 -169.4(14) . . . . ?
O1 C6 C7 C8 -176.1(18) . . . . ?
O1 C6 C5 C4 176.0(17) . . . . ?
C3 C8 C7 C6 -1(3) . . . . ?
C3 C4 C5 C6 2(3) . . . . ?
C10 P1 C12 C13 61.0(18) . . . . ?
C10 P1 C14 C15 70.8(18) . . . . ?
C8 C3 C4 C5 -1(3) . . . . ?
C2 C3 C8 C7 176.2(17) . . . . ?
C2 C3 C4 C5 -176.6(17) . . . . ?
C12 P1 C10 C11 -102(2) . . . . ?
C12 P1 C14 C15 -41(2) . . . . ?
C7 C6 C5 C4 -2(3) . . . . ?
C14 P1 C10 C11 148(2) . . . . ?
C14 P1 C12 C13 170.2(15) . . . . ?
C4 C3 C8 C7 1(3) . . . . ?
C5 C6 C7 C8 2(3) . . . . ?
C9 O1 C6 C7 -15(3) . . . . ?
C9 O1 C6 C5 167.0(17) . . . . ?
